data_4328166
loop_
_publ_author_name
'Renata E. H. M. B. Os\'orio'
'Rosely A. Peralta'
'Adailton J. Bortoluzzi'
'Vicente R. de Almeida'
'Bruno Szpoganicz'
'Franciele L. Fischer'
'Hern\'an Terenzi'
'Antonio S. Mangrich'
'Karen Mary Mantovani'
'Dalva E. C. Ferreira'
'Willian R. Rocha'
'Wolfgang Haase'
'Zbigniew Tomkowicz'
'Ademir dos Anjos'
'Ademir Neves'

_publ_contact_author_address
;
    Depto. de Qu\'imica - UFSC
    88040 - 900 Florian\'opolis, SC
    Brazil
;
_publ_contact_author_email ademir@qmc.ufsc.br
_publ_contact_author_fax 55(48)37216888
_publ_contact_author_name 'Ademir Neves'
_publ_contact_author_phone 55(48)37216844
_publ_section_title
;
 Synthesis, Magnetostructural Correlation, and Catalytic Promiscuity of
 Unsymmetric Dinuclear Copper(II) Complexes: Models for Catechol Oxidases
 and Hydrolases
;
_journal_name_full 'Inorganic Chemistry'
_journal_page_first 1569
_journal_page_last 1589
_journal_paper_doi 10.1021/ic201876k
_journal_volume 51
_journal_year 2012
_chemical_formula_sum 'C42 H59 Cl Cu2 N4 O11'
_chemical_formula_weight 958.46
_chemical_name_systematic
;
 ?
;
_space_group_IT_number 2
_symmetry_cell_setting triclinic
_symmetry_space_group_name_Hall '-P 1'
_symmetry_space_group_name_H-M 'P -1'
_atom_sites_solution_hydrogens geom
_atom_sites_solution_primary direct
_atom_sites_solution_secondary difmap
_audit_creation_method 'SHELXL97 and manual editing'
_cell_angle_alpha 95.935(5)
_cell_angle_beta 99.886(5)
_cell_angle_gamma 110.484(7)
_cell_formula_units_Z 2
_cell_length_a 11.287(1)
_cell_length_b 12.001(1)
_cell_length_c 18.518(5)
_cell_measurement_reflns_used 25
_cell_measurement_temperature 293(2)
_cell_measurement_theta_max 13.34
_cell_measurement_theta_min 9.85
_cell_volume 2278.3(7)
_computing_structure_refinement 'SHELXL-97 (Sheldrick, 2008)'
_diffrn_ambient_temperature 293(2)
_diffrn_measured_fraction_theta_full 0.999
_diffrn_measured_fraction_theta_max 0.999
_diffrn_measurement_method \w--2\q
_diffrn_radiation_monochromator graphite
_diffrn_radiation_source 'fine-focus sealed tube'
_diffrn_radiation_type MoK\a
_diffrn_radiation_wavelength 0.71069
_diffrn_reflns_av_R_equivalents 0.0178
_diffrn_reflns_av_sigmaI/netI 0.0515
_diffrn_reflns_limit_h_max 13
_diffrn_reflns_limit_h_min -12
_diffrn_reflns_limit_k_max 0
_diffrn_reflns_limit_k_min -14
_diffrn_reflns_limit_l_max 22
_diffrn_reflns_limit_l_min -21
_diffrn_reflns_number 8509
_diffrn_reflns_theta_full 25.07
_diffrn_reflns_theta_max 25.07
_diffrn_reflns_theta_min 2.14
_diffrn_standards_decay_% 1.8
_diffrn_standards_interval_count 200
_diffrn_standards_number 3
_exptl_absorpt_coefficient_mu 1.053
_exptl_absorpt_correction_T_max 0.9712
_exptl_absorpt_correction_T_min 0.8774
_exptl_absorpt_correction_type psi-scan
_exptl_crystal_colour blue
_exptl_crystal_density_diffrn 1.397
_exptl_crystal_description prismatic
_exptl_crystal_F_000 1004
_exptl_crystal_size_max 0.60
_exptl_crystal_size_mid 0.26
_exptl_crystal_size_min 0.20
_refine_diff_density_max 0.443
_refine_diff_density_min -0.340
_refine_diff_density_rms 0.058
_refine_ls_extinction_method none
_refine_ls_goodness_of_fit_ref 1.050
_refine_ls_hydrogen_treatment constr
_refine_ls_matrix_type full
_refine_ls_number_parameters 579
_refine_ls_number_reflns 8089
_refine_ls_number_restraints 108
_refine_ls_restrained_S_all 1.060
_refine_ls_R_factor_all 0.0854
_refine_ls_R_factor_gt 0.0404
_refine_ls_shift/su_max 0.001
_refine_ls_shift/su_mean 0.000
_refine_ls_structure_factor_coef Fsqd
_refine_ls_weighting_details 'calc w=1/[\s^2^(Fo^2^)+(0.0523P)^2^+1.3378P] where P=(Fo^2^+2Fc^2^)/3'
_refine_ls_weighting_scheme calc
_refine_ls_wR_factor_gt 0.0999
_refine_ls_wR_factor_ref 0.1134
_reflns_number_gt 5631
_reflns_number_total 8089
_reflns_threshold_expression >2\s(I)
_cod_data_source_file ic201876k_si_002.cif
_cod_data_source_block complex_2
_cod_database_code 4328166

loop_
_symmetry_equiv_pos_as_xyz
'x, y, z'
'-x, -y, -z'

loop_
_atom_site_label
_atom_site_type_symbol
_atom_site_fract_x
_atom_site_fract_y
_atom_site_fract_z
_atom_site_U_iso_or_equiv
_atom_site_adp_type
_atom_site_occupancy
_atom_site_symmetry_multiplicity
_atom_site_calc_flag
_atom_site_refinement_flags
Cu1 Cu 0.58321(4) 0.11208(3) 0.34757(2) 0.03573(12) Uani 1 1 d .
Cu2 Cu 0.58435(4) 0.36735(3) 0.27316(2) 0.04540(14) Uani 1 1 d .
O1 O 0.5671(2) 0.20044(19) 0.26971(11) 0.0460(6) Uani 1 1 d .
N1 N 0.5850(2) -0.0165(2) 0.26687(13) 0.0340(6) Uani 1 1 d .
C2 C 0.6035(3) 0.0421(3) 0.20012(17) 0.0418(8) Uani 1 1 d .
H2A H 0.5666 -0.0189 0.1553 0.050 Uiso 1 1 calc R
H2B H 0.6954 0.0826 0.2026 0.050 Uiso 1 1 calc R
C3 C 0.5379(3) 0.1335(3) 0.19692(17) 0.0410(8) Uani 1 1 d .
H3 H 0.4438 0.0905 0.1803 0.049 Uiso 1 1 calc R
C4 C 0.5850(4) 0.2210(3) 0.14521(18) 0.0476(9) Uani 1 1 d .
H4A H 0.6784 0.2462 0.1519 0.057 Uiso 1 1 calc R
H4B H 0.5454 0.1813 0.0939 0.057 Uiso 1 1 calc R
N5 N 0.5511(3) 0.3279(2) 0.16122(14) 0.0437(7) Uani 1 1 d .
O10 O 0.6374(2) 0.0422(2) 0.42834(12) 0.0477(6) Uani 1 1 d .
C10 C 0.7018(3) -0.0447(3) 0.29549(18) 0.0408(8) Uani 1 1 d .
H10A H 0.7160 -0.0940 0.2555 0.049 Uiso 1 1 calc R
H10B H 0.7772 0.0302 0.3104 0.049 Uiso 1 1 calc R
C11 C 0.6894(3) -0.1093(3) 0.35998(17) 0.0381(7) Uani 1 1 d .
C12 C 0.6583(3) -0.0612(3) 0.42337(18) 0.0401(8) Uani 1 1 d .
C13 C 0.6503(4) -0.1239(3) 0.4829(2) 0.0510(9) Uani 1 1 d .
H13 H 0.6309 -0.0929 0.5256 0.061 Uiso 1 1 calc R
C14 C 0.6705(4) -0.2312(3) 0.4795(2) 0.0555(10) Uani 1 1 d .
H14 H 0.6650 -0.2713 0.5199 0.067 Uiso 1 1 calc R
C15 C 0.6987(4) -0.2793(3) 0.4168(2) 0.0595(10) Uani 1 1 d .
H15 H 0.7115 -0.3519 0.4144 0.071 Uiso 1 1 calc R
C16 C 0.7076(3) -0.2181(3) 0.3577(2) 0.0491(9) Uani 1 1 d .
H16 H 0.7263 -0.2504 0.3152 0.059 Uiso 1 1 calc R
O20 O 0.3502(2) -0.00481(19) 0.33072(11) 0.0423(5) Uani 1 1 d .
H20 H 0.3404 -0.0594 0.3578 0.051 Uiso 1 1 d R
C20 C 0.4681(3) -0.1317(3) 0.25030(18) 0.0387(8) Uani 1 1 d .
H20A H 0.4576 -0.1621 0.2963 0.046 Uiso 1 1 calc R
H20B H 0.4825 -0.1913 0.2171 0.046 Uiso 1 1 calc R
C21 C 0.3449(3) -0.1175(3) 0.21518(17) 0.0366(7) Uani 1 1 d .
C22 C 0.2891(3) -0.0536(3) 0.25612(17) 0.0360(7) Uani 1 1 d .
C23 C 0.1825(3) -0.0286(3) 0.22262(17) 0.0386(8) Uani 1 1 d .
C24 C 0.1325(3) -0.0756(3) 0.14663(18) 0.0449(8) Uani 1 1 d .
H24 H 0.0613 -0.0606 0.1231 0.054 Uiso 1 1 calc R
C25 C 0.1822(3) -0.1433(3) 0.10380(18) 0.0426(8) Uani 1 1 d .
C26 C 0.2904(3) -0.1622(3) 0.14012(18) 0.0418(8) Uani 1 1 d .
H26 H 0.3271 -0.2060 0.1133 0.050 Uiso 1 1 calc R
C30 C 0.4114(4) 0.3040(3) 0.13274(19) 0.0539(9) Uani 1 1 d .
H30A H 0.3588 0.2237 0.1391 0.065 Uiso 1 1 calc R
H30B H 0.3952 0.3076 0.0800 0.065 Uiso 1 1 calc R
C31 C 0.3753(4) 0.3965(3) 0.1746(2) 0.0493(9) Uani 1 1 d .
N32 N 0.4368(3) 0.4336(3) 0.24653(16) 0.0477(7) Uani 1 1 d .
C33 C 0.4057(4) 0.5110(3) 0.2895(2) 0.0587(10) Uani 1 1 d .
H33 H 0.4485 0.5365 0.3393 0.070 Uiso 1 1 calc R
C34 C 0.3121(5) 0.5536(4) 0.2616(3) 0.0786(13) Uani 1 1 d .
H34 H 0.2905 0.6061 0.2925 0.094 Uiso 1 1 calc R
C35 C 0.2508(5) 0.5175(4) 0.1873(3) 0.0860(15) Uani 1 1 d .
H35 H 0.1878 0.5458 0.1673 0.103 Uiso 1 1 calc R
C36 C 0.2840(4) 0.4391(4) 0.1433(3) 0.0712(12) Uani 1 1 d .
H36 H 0.2451 0.4150 0.0929 0.085 Uiso 1 1 calc R
C40 C 0.6328(4) 0.4324(3) 0.1328(2) 0.0551(10) Uani 1 1 d .
H40A H 0.5866 0.4860 0.1236 0.066 Uiso 1 1 calc R
H40B H 0.6487 0.4039 0.0858 0.066 Uiso 1 1 calc R
C41 C 0.7596(4) 0.5010(3) 0.1865(2) 0.0523(9) Uani 1 1 d .
N42 N 0.7614(3) 0.4918(3) 0.25827(17) 0.0519(8) Uani 1 1 d .
C43 C 0.8704(4) 0.5550(4) 0.3091(3) 0.0659(11) Uani 1 1 d .
H43 H 0.8721 0.5479 0.3587 0.079 Uiso 1 1 calc R
C44 C 0.9807(4) 0.6305(4) 0.2911(3) 0.0808(14) Uani 1 1 d .
H44 H 1.0552 0.6739 0.3278 0.097 Uiso 1 1 calc R
C45 C 0.9780(5) 0.6402(4) 0.2182(3) 0.0845(15) Uani 1 1 d .
H45 H 1.0510 0.6910 0.2047 0.101 Uiso 1 1 calc R
C46 C 0.8669(5) 0.5745(4) 0.1647(3) 0.0727(13) Uani 1 1 d .
H46 H 0.8642 0.5795 0.1147 0.087 Uiso 1 1 calc R
O51 O 0.5985(3) 0.2461(2) 0.42485(12) 0.0549(7) Uani 1 1 d .
O52 O 0.6166(3) 0.4129(2) 0.37907(13) 0.0699(8) Uani 1 1 d .
C53 C 0.6186(3) 0.3551(3) 0.43107(17) 0.0401(8) Uani 1 1 d .
C54 C 0.6489(4) 0.4252(3) 0.5081(2) 0.0649(11) Uani 1 1 d .
H54A H 0.6633 0.5083 0.5055 0.097 Uiso 1 1 calc R
H54B H 0.7255 0.4201 0.5370 0.097 Uiso 1 1 calc R
H54C H 0.5774 0.3922 0.5312 0.097 Uiso 1 1 calc R
C230 C 0.1235(3) 0.0468(3) 0.26636(19) 0.0467(8) Uani 1 1 d .
C231 C 0.2278(4) 0.1714(3) 0.3021(2) 0.0623(11) Uani 1 1 d .
H23A H 0.2983 0.1615 0.3344 0.094 Uiso 1 1 calc R
H23B H 0.1911 0.2170 0.3304 0.094 Uiso 1 1 calc R
H23C H 0.2594 0.2136 0.2638 0.094 Uiso 1 1 calc R
C232 C 0.0137(4) 0.0673(4) 0.2161(2) 0.0732(13) Uani 1 1 d .
H23D H -0.0207 0.1142 0.2453 0.110 Uiso 1 1 calc R
H23E H -0.0537 -0.0092 0.1933 0.110 Uiso 1 1 calc R
H23F H 0.0464 0.1099 0.1782 0.110 Uiso 1 1 calc R
C233 C 0.0678(4) -0.0197(4) 0.3268(2) 0.0660(11) Uani 1 1 d .
H23G H 0.1352 -0.0338 0.3592 0.099 Uiso 1 1 calc R
H23H H -0.0006 -0.0956 0.3038 0.099 Uiso 1 1 calc R
H23I H 0.0340 0.0288 0.3552 0.099 Uiso 1 1 calc R
C250 C 0.1280(4) -0.1886(4) 0.02037(19) 0.0563(10) Uani 1 1 d .
C251 C -0.0031(5) -0.1807(5) -0.0061(2) 0.0936(16) Uani 1 1 d .
H25A H -0.0645 -0.2297 0.0189 0.140 Uiso 1 1 calc R
H25B H -0.0323 -0.2092 -0.0589 0.140 Uiso 1 1 calc R
H25C H 0.0044 -0.0983 0.0048 0.140 Uiso 1 1 calc R
C252 C 0.1119(7) -0.3195(5) 0.0001(3) 0.128(3) Uani 1 1 d .
H25D H 0.0516 -0.3686 0.0256 0.191 Uiso 1 1 calc R
H25E H 0.1942 -0.3269 0.0145 0.191 Uiso 1 1 calc R
H25F H 0.0796 -0.3458 -0.0527 0.191 Uiso 1 1 calc R
C253 C 0.2228(6) -0.1119(6) -0.0206(3) 0.125(2) Uani 1 1 d .
H25G H 0.1902 -0.1389 -0.0733 0.187 Uiso 1 1 calc R
H25H H 0.3053 -0.1192 -0.0061 0.187 Uiso 1 1 calc R
H25I H 0.2331 -0.0288 -0.0081 0.187 Uiso 1 1 calc R
O1W O 0.3382(3) -0.1596(3) 0.42445(16) 0.0795(9) Uani 1 1 d .
H1WA H 0.3764 -0.1224 0.4690 0.095 Uiso 1 1 d R
H1WB H 0.2610 -0.2003 0.4254 0.095 Uiso 1 1 d R
Cl1 Cl 0.62116(13) 0.73441(10) 0.08395(6) 0.0688(3) Uani 1 1 d D
O1P O 0.6540(4) 0.6524(3) 0.03992(16) 0.1001(12) Uani 1 1 d D
O2P O 0.555(2) 0.6779(14) 0.1354(10) 0.137(7) Uani 0.416(19) 1 d PDU
O2P' O 0.5020(13) 0.732(2) 0.0517(6) 0.208(7) Uani 0.584(19) 1 d PDU
O3P O 0.5483(17) 0.7870(13) 0.0427(6) 0.105(6) Uani 0.416(19) 1 d PDU
O3P' O 0.7144(14) 0.8469(8) 0.0899(10) 0.218(8) Uani 0.584(19) 1 d PDU
O4P O 0.7366(10) 0.8284(14) 0.1244(10) 0.165(8) Uani 0.416(19) 1 d PDU
O4P' O 0.6194(15) 0.7075(11) 0.1546(4) 0.112(5) Uani 0.584(19) 1 d PDU
O1S O 0.967(2) 0.5759(13) 0.4964(8) 0.128(9) Uani 0.296(17) 1 d P
O1S' O 1.0997(15) 0.6730(17) 0.4828(5) 0.248(10) Uani 0.704(17) 1 d P
C1S C 1.0100(10) 0.6988(10) 0.5243(7) 0.180(5) Uani 1 1 d .
H1S H 1.1020 0.7156 0.5261 0.216 Uiso 0.296(17) 1 d PR
H1S H 0.9208 0.6463 0.4994 0.216 Uiso 0.704(17) 1 d PR
C2S C 1.0286(7) 0.8193(9) 0.5089(4) 0.166(4) Uani 1 1 d .
H2S1 H 1.0102 0.8150 0.4559 0.249 Uiso 1 1 d R
H2S2 H 1.1152 0.8762 0.5302 0.249 Uiso 1 1 d R
H2S3 H 0.9680 0.8450 0.5296 0.249 Uiso 1 1 d R
C3S C 1.0327(10) 0.6889(8) 0.6026(6) 0.193(4) Uani 1 1 d .
H3S1 H 1.0225 0.6061 0.6027 0.289 Uiso 1 1 d R
H3S2 H 0.9683 0.7055 0.6246 0.289 Uiso 1 1 d R
H3S3 H 1.1176 0.7409 0.6307 0.289 Uiso 1 1 d R

loop_
_atom_site_aniso_label
_atom_site_aniso_U_11
_atom_site_aniso_U_22
_atom_site_aniso_U_33
_atom_site_aniso_U_23
_atom_site_aniso_U_13
_atom_site_aniso_U_12
Cu1 0.0501(3) 0.0304(2) 0.0307(2) 0.00598(16) 0.01295(17) 0.01781(18)
Cu2 0.0706(3) 0.0346(2) 0.0330(2) 0.00956(17) 0.0117(2) 0.0210(2)
O1 0.0811(17) 0.0347(12) 0.0311(12) 0.0104(10) 0.0216(11) 0.0270(12)
N1 0.0397(15) 0.0318(14) 0.0334(14) 0.0052(11) 0.0109(12) 0.0159(12)
C2 0.053(2) 0.0418(19) 0.0341(17) 0.0052(15) 0.0170(16) 0.0185(17)
C3 0.054(2) 0.0380(18) 0.0347(18) 0.0074(14) 0.0175(16) 0.0176(16)
C4 0.065(2) 0.049(2) 0.0346(18) 0.0083(16) 0.0170(17) 0.0245(18)
N5 0.0581(19) 0.0439(16) 0.0357(15) 0.0145(13) 0.0134(13) 0.0236(14)
O10 0.0736(17) 0.0426(13) 0.0366(12) 0.0065(10) 0.0102(11) 0.0344(13)
C10 0.0395(19) 0.0409(19) 0.0453(19) 0.0037(15) 0.0119(15) 0.0190(16)
C11 0.0359(18) 0.0369(18) 0.0398(18) 0.0023(14) 0.0044(14) 0.0149(15)
C12 0.0416(19) 0.0366(18) 0.0399(19) 0.0041(15) 0.0005(15) 0.0167(16)
C13 0.065(2) 0.049(2) 0.042(2) 0.0086(17) 0.0075(18) 0.0264(19)
C14 0.070(3) 0.045(2) 0.052(2) 0.0157(18) 0.0051(19) 0.023(2)
C15 0.072(3) 0.044(2) 0.066(3) 0.009(2) 0.003(2) 0.031(2)
C16 0.054(2) 0.045(2) 0.052(2) 0.0033(17) 0.0056(18) 0.0263(18)
O20 0.0528(14) 0.0437(13) 0.0311(12) 0.0059(10) 0.0091(10) 0.0194(11)
C20 0.0419(19) 0.0319(17) 0.0414(18) 0.0021(14) 0.0100(15) 0.0135(15)
C21 0.0375(18) 0.0315(17) 0.0394(18) 0.0045(14) 0.0092(15) 0.0114(14)
C22 0.0415(19) 0.0326(17) 0.0336(17) 0.0077(14) 0.0124(15) 0.0113(15)
C23 0.0372(19) 0.0425(19) 0.0377(18) 0.0069(15) 0.0146(15) 0.0139(15)
C24 0.041(2) 0.051(2) 0.0411(19) 0.0099(16) 0.0072(16) 0.0170(17)
C25 0.046(2) 0.0419(19) 0.0370(18) 0.0032(15) 0.0102(16) 0.0132(16)
C26 0.045(2) 0.0379(18) 0.0417(19) 0.0018(15) 0.0157(16) 0.0128(16)
C30 0.067(3) 0.054(2) 0.039(2) 0.0106(17) 0.0077(18) 0.022(2)
C31 0.054(2) 0.046(2) 0.048(2) 0.0118(17) 0.0093(18) 0.0191(18)
N32 0.0542(18) 0.0422(16) 0.0498(18) 0.0088(14) 0.0155(15) 0.0199(14)
C33 0.059(3) 0.051(2) 0.067(3) 0.005(2) 0.016(2) 0.022(2)
C34 0.072(3) 0.062(3) 0.107(4) 0.002(3) 0.021(3) 0.034(2)
C35 0.072(3) 0.081(3) 0.112(4) 0.015(3) 0.001(3) 0.047(3)
C36 0.067(3) 0.070(3) 0.075(3) 0.012(2) 0.002(2) 0.031(2)
C40 0.078(3) 0.049(2) 0.048(2) 0.0273(18) 0.024(2) 0.025(2)
C41 0.065(3) 0.042(2) 0.063(2) 0.0209(18) 0.028(2) 0.0256(19)
N42 0.057(2) 0.0432(17) 0.0553(19) 0.0111(15) 0.0150(16) 0.0173(15)
C43 0.069(3) 0.059(3) 0.067(3) 0.002(2) 0.013(2) 0.025(2)
C44 0.061(3) 0.061(3) 0.105(4) 0.005(3) 0.016(3) 0.009(2)
C45 0.076(3) 0.062(3) 0.125(5) 0.029(3) 0.052(3) 0.020(3)
C46 0.085(3) 0.058(3) 0.088(3) 0.031(2) 0.045(3) 0.027(3)
O51 0.100(2) 0.0387(14) 0.0356(13) 0.0073(10) 0.0215(13) 0.0349(14)
O52 0.136(3) 0.0380(14) 0.0353(14) 0.0081(11) 0.0135(15) 0.0347(16)
C53 0.054(2) 0.0324(18) 0.0345(18) 0.0045(14) 0.0102(15) 0.0172(16)
C54 0.104(3) 0.048(2) 0.040(2) 0.0040(17) 0.016(2) 0.026(2)
C230 0.044(2) 0.056(2) 0.047(2) 0.0082(17) 0.0163(17) 0.0243(18)
C231 0.069(3) 0.052(2) 0.074(3) 0.003(2) 0.025(2) 0.030(2)
C232 0.069(3) 0.105(4) 0.063(3) 0.003(2) 0.015(2) 0.057(3)
C233 0.066(3) 0.077(3) 0.064(3) 0.013(2) 0.036(2) 0.028(2)
C250 0.061(3) 0.070(3) 0.035(2) 0.0039(18) 0.0060(18) 0.026(2)
C251 0.089(4) 0.133(5) 0.046(3) -0.011(3) -0.009(2) 0.046(3)
C252 0.205(7) 0.097(4) 0.065(3) -0.034(3) -0.034(4) 0.080(5)
C253 0.116(5) 0.183(7) 0.047(3) 0.025(3) 0.025(3) 0.017(4)
O1W 0.087(2) 0.080(2) 0.0708(19) 0.0351(16) 0.0149(16) 0.0254(17)
Cl1 0.1104(9) 0.0608(7) 0.0477(6) 0.0083(5) 0.0214(6) 0.0460(7)
O1P 0.184(4) 0.106(3) 0.0567(18) 0.0233(18) 0.044(2) 0.100(3)
O2P 0.222(17) 0.098(8) 0.172(16) 0.076(10) 0.158(14) 0.088(10)
O2P' 0.152(9) 0.40(2) 0.100(8) -0.011(11) -0.005(7) 0.164(12)
O3P 0.188(14) 0.131(10) 0.072(6) 0.046(6) 0.035(7) 0.142(10)
O3P' 0.290(18) 0.081(7) 0.245(16) 0.061(9) 0.079(13) 0.009(9)
O4P 0.115(10) 0.158(15) 0.142(13) -0.089(11) -0.013(8) 0.006(9)
O4P' 0.195(11) 0.141(9) 0.034(4) 0.010(4) 0.026(5) 0.107(8)
O1S 0.18(2) 0.092(12) 0.110(11) -0.018(8) 0.051(11) 0.050(11)
O1S' 0.267(16) 0.47(2) 0.124(6) 0.004(9) 0.038(7) 0.301(19)
C1S 0.148(8) 0.160(9) 0.193(10) -0.072(9) -0.026(7) 0.068(7)
C2S 0.093(5) 0.195(9) 0.145(7) -0.021(7) 0.028(5) -0.012(6)
C3S 0.204(10) 0.150(8) 0.200(10) -0.041(8) 0.011(8) 0.073(7)

loop_
_atom_type_symbol
_atom_type_description
_atom_type_scat_dispersion_real
_atom_type_scat_dispersion_imag
_atom_type_scat_source
C C 0.0033 0.0016 'International Tables Vol C Tables 4.2.6.8 and 6.1.1.4'
H H 0.0000 0.0000 'International Tables Vol C Tables 4.2.6.8 and 6.1.1.4'
N N 0.0061 0.0033 'International Tables Vol C Tables 4.2.6.8 and 6.1.1.4'
O O 0.0106 0.0060 'International Tables Vol C Tables 4.2.6.8 and 6.1.1.4'
Cl Cl 0.1484 0.1585 'International Tables Vol C Tables 4.2.6.8 and 6.1.1.4'
Cu Cu 0.3201 1.2651 'International Tables Vol C Tables 4.2.6.8 and 6.1.1.4'

loop_
_geom_angle_atom_site_label_1
_geom_angle_atom_site_label_2
_geom_angle_atom_site_label_3
_geom_angle
O1 Cu1 O10 167.93(11)
O1 Cu1 O51 92.77(9)
O10 Cu1 O51 85.66(9)
O1 Cu1 N1 85.54(9)
O10 Cu1 N1 94.90(10)
O51 Cu1 N1 174.50(11)
O1 Cu1 O20 96.26(9)
O10 Cu1 O20 95.80(9)
O51 Cu1 O20 98.00(9)
N1 Cu1 O20 87.39(9)
O52 Cu2 O1 98.04(9)
O52 Cu2 N5 177.14(10)
O1 Cu2 N5 84.82(10)
O52 Cu2 N32 96.63(12)
O1 Cu2 N32 127.79(11)
N5 Cu2 N32 81.53(11)
O52 Cu2 N42 97.26(12)
O1 Cu2 N42 117.52(11)
N5 Cu2 N42 81.37(12)
N32 Cu2 N42 109.80(11)
C3 O1 Cu1 114.79(18)
C3 O1 Cu2 114.54(18)
Cu1 O1 Cu2 130.67(11)
C2 N1 C20 112.8(2)
C2 N1 C10 109.3(2)
C20 N1 C10 108.2(2)
C2 N1 Cu1 106.03(18)
C20 N1 Cu1 114.39(18)
C10 N1 Cu1 105.92(18)
N1 C2 C3 110.1(2)
O1 C3 C4 108.4(3)
O1 C3 C2 107.9(3)
C4 C3 C2 112.4(3)
N5 C4 C3 110.0(3)
C4 N5 C40 111.5(3)
C4 N5 C30 113.4(3)
C40 N5 C30 110.1(3)
C4 N5 Cu2 105.58(19)
C40 N5 Cu2 109.7(2)
C30 N5 Cu2 106.3(2)
C12 O10 Cu1 126.5(2)
C11 C10 N1 113.2(3)
C16 C11 C12 119.5(3)
C16 C11 C10 120.1(3)
C12 C11 C10 120.3(3)
O10 C12 C13 119.6(3)
O10 C12 C11 122.3(3)
C13 C12 C11 118.2(3)
C14 C13 C12 121.1(3)
C15 C14 C13 120.6(4)
C14 C15 C16 119.0(3)
C15 C16 C11 121.6(3)
C22 O20 Cu1 112.46(17)
N1 C20 C21 113.5(2)
C26 C21 C22 119.4(3)
C26 C21 C20 119.7(3)
C22 C21 C20 120.8(3)
C21 C22 O20 117.9(3)
C21 C22 C23 121.6(3)
O20 C22 C23 120.2(3)
C22 C23 C24 116.1(3)
C22 C23 C230 122.3(3)
C24 C23 C230 121.6(3)
C25 C24 C23 124.4(3)
C26 C25 C24 116.5(3)
C26 C25 C250 120.7(3)
C24 C25 C250 122.7(3)
C21 C26 C25 121.8(3)
N5 C30 C31 109.5(3)
N32 C31 C36 121.5(4)
N32 C31 C30 115.0(3)
C36 C31 C30 123.4(4)
C33 N32 C31 119.4(3)
C33 N32 Cu2 128.7(3)
C31 N32 Cu2 111.8(2)
N32 C33 C34 121.6(4)
C33 C34 C35 119.1(4)
C36 C35 C34 119.1(4)
C31 C36 C35 119.3(4)
N5 C40 C41 111.8(3)
N42 C41 C46 121.6(4)
N42 C41 C40 116.0(3)
C46 C41 C40 122.3(4)
C43 N42 C41 118.6(3)
C43 N42 Cu2 128.9(3)
C41 N42 Cu2 112.5(2)
N42 C43 C44 122.8(4)
C45 C44 C43 118.4(5)
C44 C45 C46 119.8(4)
C45 C46 C41 118.8(4)
C53 O51 Cu1 138.4(2)
C53 O52 Cu2 132.8(2)
O51 C53 O52 126.1(3)
O51 C53 C54 117.5(3)
O52 C53 C54 116.4(3)
C232 C230 C231 107.5(3)
C232 C230 C233 107.8(3)
C231 C230 C233 110.1(3)
C232 C230 C23 111.9(3)
C231 C230 C23 109.9(3)
C233 C230 C23 109.6(3)
C252 C250 C251 107.5(4)
C252 C250 C253 109.1(4)
C251 C250 C253 108.6(4)
C252 C250 C25 110.6(3)
C251 C250 C25 112.8(3)
C253 C250 C25 108.3(3)
O2P' Cl1 O3P' 110.8(7)
O2P' Cl1 O4P' 109.0(6)
O3P' Cl1 O4P' 108.4(6)
O2P' Cl1 O3P 31.5(9)
O3P' Cl1 O3P 80.5(7)
O4P' Cl1 O3P 129.2(7)
O2P' Cl1 O2P 82.9(8)
O3P' Cl1 O2P 131.9(9)
O4P' Cl1 O2P 29.1(9)
O3P Cl1 O2P 109.8(7)
O2P' Cl1 O1P 109.9(6)
O3P' Cl1 O1P 107.5(6)
O4P' Cl1 O1P 111.3(5)
O3P Cl1 O1P 113.1(5)
O2P Cl1 O1P 110.4(6)
O2P' Cl1 O4P 133.1(10)
O3P' Cl1 O4P 30.4(9)
O4P' Cl1 O4P 80.3(7)
O3P Cl1 O4P 107.2(7)
O2P Cl1 O4P 107.6(7)
O1P Cl1 O4P 108.6(6)
O4P' O2P Cl1 74.2(11)
O3P O2P' Cl1 75.7(11)
O2P' O3P Cl1 72.9(9)
O2P' O3P O3P' 120.5(12)
Cl1 O3P O3P' 49.5(5)
O4P O3P' Cl1 78.0(12)
O4P O3P' O3P 121.7(14)
Cl1 O3P' O3P 50.0(5)
O3P' O4P Cl1 71.6(11)
O3P' O4P O4P' 117.2(13)
Cl1 O4P O4P' 49.1(5)
O2P O4P' Cl1 76.7(11)
O2P O4P' O4P 124.1(13)
Cl1 O4P' O4P 50.6(5)
C1S O1S O1S' 57.6(9)
C1S O1S' O1S 53.2(7)
O1S C1S C3S 96.5(12)
O1S C1S C2S 147.5(12)
C3S C1S C2S 115.6(8)
O1S C1S O1S' 69.2(9)
C3S C1S O1S' 115.9(9)
C2S C1S O1S' 98.7(13)

loop_
_geom_bond_atom_site_label_1
_geom_bond_atom_site_label_2
_geom_bond_distance
Cu1 O1 1.897(2)
Cu1 O10 1.902(2)
Cu1 O51 1.977(2)
Cu1 N1 2.042(2)
Cu1 O20 2.455(2)
Cu2 O52 1.916(2)
Cu2 O1 1.937(2)
Cu2 N5 2.017(3)
Cu2 N32 2.092(3)
Cu2 N42 2.118(3)
O1 C3 1.417(4)
N1 C2 1.494(4)
N1 C20 1.497(4)
N1 C10 1.498(4)
C2 C3 1.524(4)
C3 C4 1.515(4)
C4 N5 1.478(4)
N5 C40 1.482(4)
N5 C30 1.488(5)
O10 C12 1.339(4)
C10 C11 1.490(4)
C11 C16 1.388(4)
C11 C12 1.406(4)
C12 C13 1.396(5)
C13 C14 1.381(5)
C14 C15 1.379(5)
C15 C16 1.379(5)
O20 C22 1.396(4)
C20 C21 1.504(4)
C21 C26 1.385(4)
C21 C22 1.393(4)
C22 C23 1.399(4)
C23 C24 1.399(4)
C23 C230 1.540(4)
C24 C25 1.394(5)
C25 C26 1.392(5)
C25 C250 1.525(5)
C30 C31 1.499(5)
C31 N32 1.341(4)
C31 C36 1.372(5)
N32 C33 1.337(4)
C33 C34 1.375(6)
C34 C35 1.378(7)
C35 C36 1.372(6)
C40 C41 1.495(5)
C41 N42 1.341(5)
C41 C46 1.379(5)
N42 C43 1.332(5)
C43 C44 1.377(6)
C44 C45 1.362(7)
C45 C46 1.377(7)
O51 C53 1.237(4)
O52 C53 1.245(4)
C53 C54 1.497(5)
C230 C232 1.526(5)
C230 C231 1.535(5)
C230 C233 1.537(5)
C250 C252 1.515(6)
C250 C251 1.515(6)
C250 C253 1.517(6)
Cl1 O2P' 1.362(8)
Cl1 O3P' 1.370(8)
Cl1 O4P' 1.381(7)
Cl1 O3P 1.381(7)
Cl1 O2P 1.397(9)
Cl1 O1P 1.402(3)
Cl1 O4P 1.412(9)
O2P O4P' 0.70(2)
O2P' O3P 0.74(2)
O3P O3P' 1.777(14)
O3P' O4P 0.73(2)
O4P O4P' 1.801(14)
O1S C1S 1.391(15)
O1S O1S' 1.625(18)
O1S' C1S 1.468(14)
C1S C3S 1.452(13)
C1S C2S 1.452(12)

loop_
_geom_hbond_atom_site_label_D
_geom_hbond_atom_site_label_H
_geom_hbond_atom_site_label_A
_geom_hbond_distance_DH
_geom_hbond_distance_HA
_geom_hbond_distance_DA
_geom_hbond_angle_DHA
_geom_hbond_site_symmetry_A
O20 H20 O1W 0.85 1.81 2.656(3) 172 .
O1W H1WA O10 0.86 2.10 2.858(4) 148 2_656
O1W H1WB O1S' 0.84 2.41 3.18(2) 152 1_445
